data_2223917
loop_
_publ_author_name
'Chinnakali, K.'
'Sudha, D.'
'Jayagobi, M.'
'Raghunathan, R.'
'Fun, Hoong-Kun'

_publ_section_title 3-Benzyl-7-methoxy-9-phenyl-2-tosyl-2,3,3a,4,9,9a-hexahydro-1<i>H</i>-pyrrolo[3,4-<i>b</i>]quinoline
_journal_coeditor_code LH2940
_journal_issue 11
_journal_name_full 'Acta Crystallographica Section E'
_journal_page_first o2956
_journal_page_last o2957
_journal_paper_doi 10.1107/S1600536809044973
_journal_volume 65
_journal_year 2009
_chemical_formula_iupac 'C32 H32 N2 O3 S'
_chemical_formula_moiety 'C32 H32 N2 O3 S'
_chemical_formula_sum 'C32 H32 N2 O3 S'
_chemical_formula_weight 524.66
_chemical_name_systematic
;
3-Benzyl-7-methoxy-9-phenyl-2-tosyl-2,3,3a,4,9,9a-hexahydro-1<i>H</i>-
pyrrolo[3,4-<i>b</i>]quinoline
;
_space_group_IT_number 14
_symmetry_cell_setting monoclinic
_symmetry_space_group_name_Hall '-P 2ybc'
_symmetry_space_group_name_H-M 'P 1 21/c 1'
_atom_sites_solution_hydrogens geom
_atom_sites_solution_primary direct
_atom_sites_solution_secondary difmap
_audit_creation_method SHELXL-97
_cell_angle_alpha 90.00
_cell_angle_beta 98.219(2)
_cell_angle_gamma 90.00
_cell_formula_units_Z 4
_cell_length_a 21.5063(9)
_cell_length_b 11.6188(5)
_cell_length_c 10.7616(4)
_cell_measurement_reflns_used 6305
_cell_measurement_temperature 100.00(10)
_cell_measurement_theta_max 28.51
_cell_measurement_theta_min 2.59
_cell_volume 2661.46(19)
_computing_cell_refinement 'SAINT (Bruker, 2005)'
_computing_data_collection 'APEX2 (Bruker, 2005)'
_computing_data_reduction 'SAINT (Bruker, 2005)'
_computing_molecular_graphics 'SHELXTL (Sheldrick, 2008)'
_computing_publication_material 'SHELXTL (Sheldrick, 2008) and PLATON (Spek, 2009)'
_computing_structure_refinement 'SHELXTL (Sheldrick, 2008)'
_computing_structure_solution 'SHELXTL (Sheldrick, 2008)'
_diffrn_ambient_temperature 100.00(10)
_diffrn_measured_fraction_theta_full 0.998
_diffrn_measured_fraction_theta_max 0.998
_diffrn_measurement_device_type 'Bruker SMART APEXII CCD area-detector'
_diffrn_measurement_method '\f and \w'
_diffrn_radiation_monochromator graphite
_diffrn_radiation_source 'fine-focus sealed tube'
_diffrn_radiation_type MoK\a
_diffrn_radiation_wavelength 0.71073
_diffrn_reflns_av_R_equivalents 0.0573
_diffrn_reflns_av_sigmaI/netI 0.0484
_diffrn_reflns_limit_h_max 27
_diffrn_reflns_limit_h_min -23
_diffrn_reflns_limit_k_max 14
_diffrn_reflns_limit_k_min -15
_diffrn_reflns_limit_l_max 13
_diffrn_reflns_limit_l_min -13
_diffrn_reflns_number 28181
_diffrn_reflns_theta_full 27.49
_diffrn_reflns_theta_max 27.49
_diffrn_reflns_theta_min 2.00
_diffrn_standards_number 0
_exptl_absorpt_coefficient_mu 0.159
_exptl_absorpt_correction_T_max 0.9869
_exptl_absorpt_correction_T_min 0.6356
_exptl_absorpt_correction_type multi-scan
_exptl_absorpt_process_details '(SADABS; Bruker, 2005)'
_exptl_crystal_colour colourless
_exptl_crystal_density_diffrn 1.309
_exptl_crystal_density_method 'not measured'
_exptl_crystal_description Plate
_exptl_crystal_F_000 1112
_exptl_crystal_size_max 0.32
_exptl_crystal_size_mid 0.30
_exptl_crystal_size_min 0.08
_refine_diff_density_max 0.457
_refine_diff_density_min -0.542
_refine_ls_extinction_method none
_refine_ls_goodness_of_fit_ref 1.023
_refine_ls_hydrogen_treatment mixed
_refine_ls_matrix_type full
_refine_ls_number_parameters 349
_refine_ls_number_reflns 6088
_refine_ls_number_restraints 0
_refine_ls_restrained_S_all 1.023
_refine_ls_R_factor_all 0.0741
_refine_ls_R_factor_gt 0.0543
_refine_ls_shift/su_max 0.001
_refine_ls_shift/su_mean 0.000
_refine_ls_structure_factor_coef Fsqd
_refine_ls_weighting_details 'calc w=1/[\s^2^(Fo^2^)+(0.0891P)^2^+0.9992P] where P=(Fo^2^+2Fc^2^)/3'
_refine_ls_weighting_scheme calc
_refine_ls_wR_factor_gt 0.1411
_refine_ls_wR_factor_ref 0.1549
_reflns_number_gt 4661
_reflns_number_total 6088
_reflns_threshold_expression I>2\s(I)
_cod_data_source_file lh2940.cif
_cod_data_source_block I
_cod_depositor_comments
;
The following automatic conversions were performed:
'_symmetry_cell_setting' value 'Monoclinic' changed to 'monoclinic'
according to '/home/saulius/struct/CIF-dictionaries/cif_core.dic'
dictionary named 'cif_core.dic' version 2.4.1 from 2010-06-29.

Automatic conversion script
Id: cif_fix_enum 1527 2010-12-29 10:47:43Z saulius 

The following automatic conversions were performed:

'_symmetry_cell_setting' value 'Monoclinic' changed to 'monoclinic'
according to /home/saulius/struct/CIF-dictionaries/cif_core.dic
dictionary named 'cif_core.dic' version 2.4.1 from 2010-06-29.

Automatic conversion script
Id: cif_fix_values 1715 2011-07-08 13:25:40Z adriana 
;
_cod_original_sg_symbol_H-M 'P 21/c'
_cod_database_code 2223917
_cod_database_fobs_code 2223917

loop_
_symmetry_equiv_pos_as_xyz
'x, y, z'
'-x, y+1/2, -z+1/2'
'-x, -y, -z'
'x, -y-1/2, z-1/2'

loop_
_atom_site_type_symbol
_atom_site_label
_atom_site_fract_x
_atom_site_fract_y
_atom_site_fract_z
_atom_site_U_iso_or_equiv
_atom_site_adp_type
_atom_site_calc_flag
_atom_site_refinement_flags
_atom_site_occupancy
_atom_site_disorder_assembly
_atom_site_disorder_group
S S1 0.36811(2) 0.64135(4) -0.09053(5) 0.02080(15) Uani d . 1 . .
O O1 0.39510(7) 0.60291(13) -0.19725(13) 0.0264(3) Uani d . 1 . .
O O2 0.36734(7) 0.76149(12) -0.06064(14) 0.0266(3) Uani d . 1 . .
O O3 0.07988(7) 0.14332(12) 0.25445(14) 0.0235(3) Uani d . 1 . .
N N1 0.29441(8) 0.59952(14) -0.11262(15) 0.0197(4) Uani d . 1 . .
N N2 0.18416(8) 0.55576(14) 0.11176(16) 0.0202(4) Uani d . 1 . .
H H1N2 0.1626(11) 0.619(2) 0.122(2) 0.024(6) Uiso d . 1 . .
C C1 0.28306(10) 0.47333(16) -0.12239(18) 0.0195(4) Uani d . 1 . .
H H1A 0.3222 0.4312 -0.1194 0.023 Uiso calc R 1 . .
H H1B 0.2557 0.4539 -0.1991 0.023 Uiso calc R 1 . .
C C2 0.25163(9) 0.44865(15) -0.00752(17) 0.0172(4) Uani d . 1 . .
H H2 0.2834 0.4530 0.0673 0.021 Uiso calc R 1 . .
C C3 0.21612(9) 0.33569(15) -0.00428(17) 0.0169(4) Uani d . 1 . .
H H3 0.1899 0.3268 -0.0860 0.020 Uiso calc R 1 . .
C C4 0.17183(9) 0.34490(16) 0.09480(17) 0.0176(4) Uani d . 1 . .
C C5 0.14457(9) 0.24516(16) 0.13452(18) 0.0182(4) Uani d . 1 . .
H H5 0.1546 0.1747 0.1016 0.022 Uiso calc R 1 . .
C C6 0.10267(9) 0.24795(16) 0.22227(18) 0.0194(4) Uani d . 1 . .
C C7 0.08772(10) 0.35345(17) 0.27171(19) 0.0213(4) Uani d . 1 . .
H H7 0.0602 0.3569 0.3308 0.026 Uiso calc R 1 . .
C C8 0.11424(10) 0.45329(17) 0.23202(19) 0.0213(4) Uani d . 1 . .
H H8 0.1037 0.5236 0.2648 0.026 Uiso calc R 1 . .
C C9 0.15627(9) 0.45154(16) 0.14423(18) 0.0181(4) Uani d . 1 . .
C C10 0.20811(9) 0.55138(16) -0.00791(18) 0.0179(4) Uani d . 1 . .
H H10 0.1731 0.5435 -0.0764 0.022 Uiso calc R 1 . .
C C11 0.24967(10) 0.65334(16) -0.03459(18) 0.0192(4) Uani d . 1 . .
H H11 0.2727 0.6828 0.0441 0.023 Uiso calc R 1 . .
C C12 0.40517(9) 0.56541(17) 0.04217(18) 0.0206(4) Uani d . 1 . .
C C13 0.40440(10) 0.60984(18) 0.16170(19) 0.0231(4) Uani d . 1 . .
H H13 0.3878 0.6825 0.1723 0.028 Uiso calc R 1 . .
C C14 0.42880(10) 0.54439(18) 0.2653(2) 0.0249(5) Uani d . 1 . .
H H14 0.4288 0.5744 0.3454 0.030 Uiso calc R 1 . .
C C15 0.45327(10) 0.43488(19) 0.2518(2) 0.0251(5) Uani d . 1 . .
C C16 0.45382(10) 0.39268(18) 0.1305(2) 0.0238(4) Uani d . 1 . .
H H16 0.4702 0.3199 0.1197 0.029 Uiso calc R 1 . .
C C17 0.43044(10) 0.45702(17) 0.0261(2) 0.0233(4) Uani d . 1 . .
H H17 0.4316 0.4281 -0.0541 0.028 Uiso calc R 1 . .
C C18 0.47876(12) 0.3636(2) 0.3642(2) 0.0334(5) Uani d . 1 . .
H H18A 0.4656 0.3963 0.4382 0.050 Uiso calc R 1 . .
H H18B 0.5238 0.3627 0.3732 0.050 Uiso calc R 1 . .
H H18C 0.4631 0.2864 0.3531 0.050 Uiso calc R 1 . .
C C19 0.26098(9) 0.23397(16) 0.01226(18) 0.0177(4) Uani d . 1 . .
C C20 0.30745(10) 0.22449(17) 0.11657(19) 0.0220(4) Uani d . 1 . .
H H20 0.3105 0.2803 0.1791 0.026 Uiso calc R 1 . .
C C21 0.34910(10) 0.13259(18) 0.1278(2) 0.0254(5) Uani d . 1 . .
H H21 0.3800 0.1277 0.1974 0.030 Uiso calc R 1 . .
C C22 0.34495(11) 0.04784(17) 0.0358(2) 0.0268(5) Uani d . 1 . .
H H22 0.3725 -0.0143 0.0441 0.032 Uiso calc R 1 . .
C C23 0.29953(11) 0.05698(17) -0.0680(2) 0.0269(5) Uani d . 1 . .
H H23 0.2968 0.0013 -0.1306 0.032 Uiso calc R 1 . .
C C24 0.25761(10) 0.14916(17) -0.0797(2) 0.0223(4) Uani d . 1 . .
H H24 0.2270 0.1540 -0.1499 0.027 Uiso calc R 1 . .
C C25 0.21481(10) 0.75164(17) -0.10939(19) 0.0227(4) Uani d . 1 . .
H H25A 0.2447 0.8112 -0.1230 0.027 Uiso calc R 1 . .
H H25B 0.1962 0.7229 -0.1909 0.027 Uiso calc R 1 . .
C C26 0.16400(10) 0.80340(16) -0.04408(18) 0.0202(4) Uani d . 1 . .
C C27 0.10099(10) 0.77711(17) -0.0814(2) 0.0249(5) Uani d . 1 . .
H H27 0.0900 0.7246 -0.1461 0.030 Uiso calc R 1 . .
C C28 0.05413(11) 0.82820(19) -0.0235(2) 0.0276(5) Uani d . 1 . .
H H28 0.0122 0.8108 -0.0503 0.033 Uiso calc R 1 . .
C C29 0.07005(11) 0.90497(18) 0.0741(2) 0.0275(5) Uani d . 1 . .
H H29 0.0388 0.9400 0.1124 0.033 Uiso calc R 1 . .
C C30 0.13279(10) 0.92955(17) 0.1147(2) 0.0237(4) Uani d . 1 . .
H H30 0.1437 0.9797 0.1817 0.028 Uiso calc R 1 . .
C C31 0.17939(10) 0.87961(16) 0.05583(19) 0.0213(4) Uani d . 1 . .
H H31 0.2213 0.8971 0.0832 0.026 Uiso calc R 1 . .
C C32 0.03712(10) 0.14275(18) 0.3447(2) 0.0255(5) Uani d . 1 . .
H H32A 0.0236 0.0653 0.3568 0.038 Uiso calc R 1 . .
H H32B 0.0014 0.1897 0.3150 0.038 Uiso calc R 1 . .
H H32C 0.0577 0.1728 0.4230 0.038 Uiso calc R 1 . .

loop_
_atom_site_aniso_label
_atom_site_aniso_U_11
_atom_site_aniso_U_22
_atom_site_aniso_U_33
_atom_site_aniso_U_12
_atom_site_aniso_U_13
_atom_site_aniso_U_23
S1 0.0206(3) 0.0180(3) 0.0242(3) -0.00236(19) 0.0046(2) 0.00132(18)
O1 0.0265(9) 0.0282(8) 0.0259(8) -0.0026(6) 0.0091(6) 0.0015(6)
O2 0.0252(9) 0.0192(7) 0.0353(8) -0.0044(6) 0.0042(7) 0.0022(6)
O3 0.0211(8) 0.0197(7) 0.0313(8) -0.0037(6) 0.0089(6) -0.0016(6)
N1 0.0190(9) 0.0161(8) 0.0245(9) 0.0001(7) 0.0044(7) 0.0006(6)
N2 0.0250(10) 0.0124(8) 0.0243(9) 0.0029(7) 0.0075(7) -0.0008(6)
C1 0.0199(11) 0.0162(9) 0.0222(10) 0.0009(7) 0.0029(8) -0.0006(7)
C2 0.0164(10) 0.0145(9) 0.0204(9) 0.0006(7) 0.0014(8) -0.0007(7)
C3 0.0156(10) 0.0159(9) 0.0189(9) 0.0004(7) 0.0015(7) -0.0002(7)
C4 0.0150(10) 0.0182(9) 0.0188(9) 0.0020(7) -0.0007(7) -0.0015(7)
C5 0.0161(10) 0.0155(9) 0.0223(10) 0.0012(7) 0.0008(8) -0.0015(7)
C6 0.0154(10) 0.0179(9) 0.0242(10) -0.0018(7) 0.0007(8) 0.0005(7)
C7 0.0158(10) 0.0246(10) 0.0245(10) 0.0012(8) 0.0056(8) -0.0012(8)
C8 0.0189(11) 0.0180(10) 0.0270(10) 0.0039(8) 0.0030(8) -0.0035(8)
C9 0.0144(10) 0.0169(9) 0.0222(10) 0.0002(7) -0.0009(8) -0.0010(7)
C10 0.0182(10) 0.0163(9) 0.0190(9) 0.0006(7) 0.0017(8) -0.0003(7)
C11 0.0196(11) 0.0159(9) 0.0224(10) 0.0010(7) 0.0038(8) -0.0009(7)
C12 0.0152(10) 0.0221(10) 0.0248(10) -0.0020(8) 0.0038(8) 0.0008(8)
C13 0.0208(11) 0.0205(10) 0.0282(11) -0.0011(8) 0.0045(8) -0.0022(8)
C14 0.0212(11) 0.0296(11) 0.0239(10) -0.0007(9) 0.0035(8) -0.0036(8)
C15 0.0151(11) 0.0296(11) 0.0301(11) -0.0011(8) 0.0022(8) 0.0031(9)
C16 0.0151(10) 0.0226(10) 0.0336(11) 0.0003(8) 0.0035(8) -0.0014(8)
C17 0.0205(11) 0.0236(10) 0.0266(11) -0.0016(8) 0.0058(8) -0.0043(8)
C18 0.0320(14) 0.0355(13) 0.0325(12) 0.0057(10) 0.0036(10) 0.0063(10)
C19 0.0160(10) 0.0147(9) 0.0235(10) -0.0002(7) 0.0068(8) 0.0028(7)
C20 0.0225(11) 0.0212(10) 0.0228(10) 0.0027(8) 0.0046(8) 0.0006(8)
C21 0.0212(11) 0.0280(11) 0.0277(11) 0.0056(9) 0.0058(9) 0.0086(8)
C22 0.0267(12) 0.0169(10) 0.0399(12) 0.0061(8) 0.0152(10) 0.0061(8)
C23 0.0274(12) 0.0169(10) 0.0386(12) -0.0010(8) 0.0127(10) -0.0058(9)
C24 0.0199(11) 0.0197(10) 0.0277(11) -0.0021(8) 0.0047(8) -0.0026(8)
C25 0.0269(12) 0.0178(10) 0.0237(10) 0.0034(8) 0.0044(9) 0.0038(8)
C26 0.0241(11) 0.0126(9) 0.0238(10) 0.0023(7) 0.0032(8) 0.0059(7)
C27 0.0287(12) 0.0176(9) 0.0271(11) -0.0024(8) -0.0006(9) 0.0027(8)
C28 0.0189(11) 0.0301(11) 0.0331(12) -0.0022(9) 0.0011(9) 0.0079(9)
C29 0.0248(12) 0.0253(11) 0.0342(12) 0.0049(9) 0.0099(9) 0.0075(9)
C30 0.0280(12) 0.0173(9) 0.0264(10) 0.0005(8) 0.0057(9) 0.0021(8)
C31 0.0193(11) 0.0158(9) 0.0282(11) 0.0005(8) 0.0015(8) 0.0038(8)
C32 0.0210(11) 0.0261(11) 0.0307(11) -0.0041(8) 0.0080(9) 0.0006(9)

loop_
_atom_type_symbol
_atom_type_description
_atom_type_scat_dispersion_real
_atom_type_scat_dispersion_imag
_atom_type_scat_source
C C 0.0033 0.0016 'International Tables Vol C Tables 4.2.6.8 and 6.1.1.4'
H H 0.0000 0.0000 'International Tables Vol C Tables 4.2.6.8 and 6.1.1.4'
N N 0.0061 0.0033 'International Tables Vol C Tables 4.2.6.8 and 6.1.1.4'
O O 0.0106 0.0060 'International Tables Vol C Tables 4.2.6.8 and 6.1.1.4'
S S 0.1246 0.1234 'International Tables Vol C Tables 4.2.6.8 and 6.1.1.4'

loop_
_geom_angle_atom_site_label_1
_geom_angle_atom_site_label_2
_geom_angle_atom_site_label_3
_geom_angle_site_symmetry_1
_geom_angle_site_symmetry_3
_geom_angle
_geom_angle_publ_flag
O1 S1 O2 . . 120.22(9) ?
O1 S1 N1 . . 106.58(9) ?
O2 S1 N1 . . 106.18(9) ?
O1 S1 C12 . . 107.76(9) ?
O2 S1 C12 . . 108.85(9) ?
N1 S1 C12 . . 106.47(9) ?
C6 O3 C32 . . 117.56(15) ?
C1 N1 C11 . . 109.76(15) ?
C1 N1 S1 . . 116.56(13) ?
C11 N1 S1 . . 118.58(13) ?
C9 N2 C10 . . 113.85(15) ?
C9 N2 H1N2 . . 115.6(15) ?
C10 N2 H1N2 . . 113.5(15) ?
N1 C1 C2 . . 102.50(15) ?
N1 C1 H1A . . 111.3 ?
C2 C1 H1A . . 111.3 ?
N1 C1 H1B . . 111.3 ?
C2 C1 H1B . . 111.3 ?
H1A C1 H1B . . 109.2 ?
C10 C2 C1 . . 101.27(15) ?
C10 C2 C3 . . 111.56(16) ?
C1 C2 C3 . . 117.70(15) ?
C10 C2 H2 . . 108.6 ?
C1 C2 H2 . . 108.6 ?
C3 C2 H2 . . 108.6 ?
C19 C3 C2 . . 111.18(16) ?
C19 C3 C4 . . 114.85(15) ?
C2 C3 C4 . . 108.65(15) ?
C19 C3 H3 . . 107.3 ?
C2 C3 H3 . . 107.3 ?
C4 C3 H3 . . 107.3 ?
C5 C4 C9 . . 118.88(18) ?
C5 C4 C3 . . 119.10(16) ?
C9 C4 C3 . . 121.99(17) ?
C4 C5 C6 . . 121.94(17) ?
C4 C5 H5 . . 119.0 ?
C6 C5 H5 . . 119.0 ?
O3 C6 C7 . . 124.94(18) ?
O3 C6 C5 . . 115.99(17) ?
C7 C6 C5 . . 119.07(18) ?
C8 C7 C6 . . 119.42(18) ?
C8 C7 H7 . . 120.3 ?
C6 C7 H7 . . 120.3 ?
C7 C8 C9 . . 122.02(18) ?
C7 C8 H8 . . 119.0 ?
C9 C8 H8 . . 119.0 ?
C8 C9 C4 . . 118.68(17) ?
C8 C9 N2 . . 119.44(17) ?
C4 C9 N2 . . 121.81(17) ?
N2 C10 C2 . . 108.76(15) ?
N2 C10 C11 . . 115.32(16) ?
C2 C10 C11 . . 103.43(16) ?
N2 C10 H10 . . 109.7 ?
C2 C10 H10 . . 109.7 ?
C11 C10 H10 . . 109.7 ?
N1 C11 C25 . . 108.76(15) ?
N1 C11 C10 . . 102.71(14) ?
C25 C11 C10 . . 114.82(17) ?
N1 C11 H11 . . 110.1 ?
C25 C11 H11 . . 110.1 ?
C10 C11 H11 . . 110.1 ?
C13 C12 C17 . . 120.53(19) ?
C13 C12 S1 . . 119.93(16) ?
C17 C12 S1 . . 119.33(15) ?
C12 C13 C14 . . 119.12(19) ?
C12 C13 H13 . . 120.4 ?
C14 C13 H13 . . 120.4 ?
C13 C14 C15 . . 121.46(19) ?
C13 C14 H14 . . 119.3 ?
C15 C14 H14 . . 119.3 ?
C14 C15 C16 . . 118.19(19) ?
C14 C15 C18 . . 121.25(19) ?
C16 C15 C18 . . 120.6(2) ?
C17 C16 C15 . . 121.27(19) ?
C17 C16 H16 . . 119.4 ?
C15 C16 H16 . . 119.4 ?
C16 C17 C12 . . 119.42(19) ?
C16 C17 H17 . . 120.3 ?
C12 C17 H17 . . 120.3 ?
C15 C18 H18A . . 109.5 ?
C15 C18 H18B . . 109.5 ?
H18A C18 H18B . . 109.5 ?
C15 C18 H18C . . 109.5 ?
H18A C18 H18C . . 109.5 ?
H18B C18 H18C . . 109.5 ?
C24 C19 C20 . . 118.32(18) ?
C24 C19 C3 . . 120.00(18) ?
C20 C19 C3 . . 121.65(17) ?
C21 C20 C19 . . 120.63(19) ?
C21 C20 H20 . . 119.7 ?
C19 C20 H20 . . 119.7 ?
C20 C21 C22 . . 120.5(2) ?
C20 C21 H21 . . 119.7 ?
C22 C21 H21 . . 119.7 ?
C23 C22 C21 . . 119.24(19) ?
C23 C22 H22 . . 120.4 ?
C21 C22 H22 . . 120.4 ?
C22 C23 C24 . . 120.41(19) ?
C22 C23 H23 . . 119.8 ?
C24 C23 H23 . . 119.8 ?
C19 C24 C23 . . 120.9(2) ?
C19 C24 H24 . . 119.6 ?
C23 C24 H24 . . 119.6 ?
C26 C25 C11 . . 112.71(16) ?
C26 C25 H25A . . 109.1 ?
C11 C25 H25A . . 109.1 ?
C26 C25 H25B . . 109.1 ?
C11 C25 H25B . . 109.1 ?
H25A C25 H25B . . 107.8 ?
C27 C26 C31 . . 118.40(19) ?
C27 C26 C25 . . 121.28(19) ?
C31 C26 C25 . . 120.32(19) ?
C26 C27 C28 . . 121.0(2) ?
C26 C27 H27 . . 119.5 ?
C28 C27 H27 . . 119.5 ?
C29 C28 C27 . . 119.9(2) ?
C29 C28 H28 . . 120.0 ?
C27 C28 H28 . . 120.0 ?
C28 C29 C30 . . 119.7(2) ?
C28 C29 H29 . . 120.1 ?
C30 C29 H29 . . 120.1 ?
C31 C30 C29 . . 120.2(2) ?
C31 C30 H30 . . 119.9 ?
C29 C30 H30 . . 119.9 ?
C30 C31 C26 . . 120.7(2) ?
C30 C31 H31 . . 119.7 ?
C26 C31 H31 . . 119.7 ?
O3 C32 H32A . . 109.5 ?
O3 C32 H32B . . 109.5 ?
H32A C32 H32B . . 109.5 ?
O3 C32 H32C . . 109.5 ?
H32A C32 H32C . . 109.5 ?
H32B C32 H32C . . 109.5 ?

loop_
_geom_bond_atom_site_label_1
_geom_bond_atom_site_label_2
_geom_bond_site_symmetry_2
_geom_bond_distance
_geom_bond_publ_flag
S1 O1 . 1.4303(15) ?
S1 O2 . 1.4332(15) ?
S1 N1 . 1.6424(18) ?
S1 C12 . 1.768(2) ?
O3 C6 . 1.374(2) ?
O3 C32 . 1.430(2) ?
N1 C1 . 1.488(2) ?
N1 C11 . 1.501(2) ?
N2 C9 . 1.417(2) ?
N2 C10 . 1.455(2) ?
N2 H1N2 . 0.88(2) ?
C1 C2 . 1.519(3) ?
C1 H1A . 0.97 ?
C1 H1B . 0.97 ?
C2 C10 . 1.516(3) ?
C2 C3 . 1.521(3) ?
C2 H2 . 0.98 ?
C3 C19 . 1.520(3) ?
C3 C4 . 1.532(3) ?
C3 H3 . 0.98 ?
C4 C5 . 1.393(3) ?
C4 C9 . 1.407(3) ?
C5 C6 . 1.396(3) ?
C5 H5 . 0.93 ?
C6 C7 . 1.392(3) ?
C7 C8 . 1.387(3) ?
C7 H7 . 0.93 ?
C8 C9 . 1.398(3) ?
C8 H8 . 0.93 ?
C10 C11 . 1.536(3) ?
C10 H10 . 0.98 ?
C11 C25 . 1.530(3) ?
C11 H11 . 0.98 ?
C12 C13 . 1.388(3) ?
C12 C17 . 1.392(3) ?
C13 C14 . 1.389(3) ?
C13 H13 . 0.93 ?
C14 C15 . 1.392(3) ?
C14 H14 . 0.93 ?
C15 C16 . 1.396(3) ?
C15 C18 . 1.504(3) ?
C16 C17 . 1.383(3) ?
C16 H16 . 0.93 ?
C17 H17 . 0.93 ?
C18 H18A . 0.96 ?
C18 H18B . 0.96 ?
C18 H18C . 0.96 ?
C19 C24 . 1.391(3) ?
C19 C20 . 1.396(3) ?
C20 C21 . 1.388(3) ?
C20 H20 . 0.93 ?
C21 C22 . 1.390(3) ?
C21 H21 . 0.93 ?
C22 C23 . 1.379(3) ?
C22 H22 . 0.93 ?
C23 C24 . 1.394(3) ?
C23 H23 . 0.93 ?
C24 H24 . 0.93 ?
C25 C26 . 1.506(3) ?
C25 H25A . 0.97 ?
C25 H25B . 0.97 ?
C26 C27 . 1.391(3) ?
C26 C31 . 1.396(3) ?
C27 C28 . 1.392(3) ?
C27 H27 . 0.93 ?
C28 C29 . 1.383(3) ?
C28 H28 . 0.93 ?
C29 C30 . 1.387(3) ?
C29 H29 . 0.93 ?
C30 C31 . 1.387(3) ?
C30 H30 . 0.93 ?
C31 H31 . 0.93 ?
C32 H32A . 0.96 ?
C32 H32B . 0.96 ?
C32 H32C . 0.96 ?

loop_
_geom_hbond_atom_site_label_D
_geom_hbond_atom_site_label_H
_geom_hbond_atom_site_label_A
_geom_hbond_site_symmetry_A
_geom_hbond_distance_DH
_geom_hbond_distance_HA
_geom_hbond_distance_DA
_geom_hbond_angle_DHA
C30 H30 O3 1_565 0.93 2.53 3.196(3) 128
C24 H24 Cg1 4_545 0.93 2.56 3.476(2) 169
N2 H1N2 Cg2 1_555 0.88(2) 3.06 3.837(2) 147

loop_
_geom_torsion_atom_site_label_1
_geom_torsion_atom_site_label_2
_geom_torsion_atom_site_label_3
_geom_torsion_atom_site_label_4
_geom_torsion_site_symmetry_1
_geom_torsion_site_symmetry_2
_geom_torsion_site_symmetry_3
_geom_torsion_site_symmetry_4
_geom_torsion
_geom_torsion_publ_flag
O1 S1 N1 C1 . . . . 61.38(15) ?
O2 S1 N1 C1 . . . . -169.33(13) ?
C12 S1 N1 C1 . . . . -53.44(16) ?
O1 S1 N1 C11 . . . . -163.96(13) ?
O2 S1 N1 C11 . . . . -34.67(16) ?
C12 S1 N1 C11 . . . . 81.22(15) ?
C11 N1 C1 C2 . . . . -23.1(2) ?
S1 N1 C1 C2 . . . . 115.35(15) ?
N1 C1 C2 C10 . . . . 40.98(18) ?
N1 C1 C2 C3 . . . . 162.85(16) ?
C10 C2 C3 C19 . . . . -173.02(15) ?
C1 C2 C3 C19 . . . . 70.6(2) ?
C10 C2 C3 C4 . . . . -45.7(2) ?
C1 C2 C3 C4 . . . . -162.10(16) ?
C19 C3 C4 C5 . . . . -40.9(2) ?
C2 C3 C4 C5 . . . . -166.12(17) ?
C19 C3 C4 C9 . . . . 141.09(18) ?
C2 C3 C4 C9 . . . . 15.9(2) ?
C9 C4 C5 C6 . . . . -0.4(3) ?
C3 C4 C5 C6 . . . . -178.46(18) ?
C32 O3 C6 C7 . . . . 0.6(3) ?
C32 O3 C6 C5 . . . . 179.61(18) ?
C4 C5 C6 O3 . . . . -179.17(17) ?
C4 C5 C6 C7 . . . . -0.1(3) ?
O3 C6 C7 C8 . . . . 179.58(19) ?
C5 C6 C7 C8 . . . . 0.6(3) ?
C6 C7 C8 C9 . . . . -0.6(3) ?
C7 C8 C9 C4 . . . . 0.1(3) ?
C7 C8 C9 N2 . . . . -177.01(19) ?
C5 C4 C9 C8 . . . . 0.4(3) ?
C3 C4 C9 C8 . . . . 178.37(17) ?
C5 C4 C9 N2 . . . . 177.43(18) ?
C3 C4 C9 N2 . . . . -4.6(3) ?
C10 N2 C9 C8 . . . . -159.30(18) ?
C10 N2 C9 C4 . . . . 23.6(3) ?
C9 N2 C10 C2 . . . . -53.1(2) ?
C9 N2 C10 C11 . . . . -168.66(16) ?
C1 C2 C10 N2 . . . . -167.42(15) ?
C3 C2 C10 N2 . . . . 66.5(2) ?
C1 C2 C10 C11 . . . . -44.36(18) ?
C3 C2 C10 C11 . . . . -170.41(15) ?
C1 N1 C11 C25 . . . . -126.22(17) ?
S1 N1 C11 C25 . . . . 96.32(18) ?
C1 N1 C11 C10 . . . . -4.1(2) ?
S1 N1 C11 C10 . . . . -141.61(14) ?
N2 C10 C11 N1 . . . . 148.55(16) ?
C2 C10 C11 N1 . . . . 29.94(19) ?
N2 C10 C11 C25 . . . . -93.6(2) ?
C2 C10 C11 C25 . . . . 147.81(16) ?
O1 S1 C12 C13 . . . . 158.49(16) ?
O2 S1 C12 C13 . . . . 26.59(19) ?
N1 S1 C12 C13 . . . . -87.49(18) ?
O1 S1 C12 C17 . . . . -26.68(19) ?
O2 S1 C12 C17 . . . . -158.58(16) ?
N1 S1 C12 C17 . . . . 87.34(18) ?
C17 C12 C13 C14 . . . . -0.4(3) ?
S1 C12 C13 C14 . . . . 174.34(16) ?
C12 C13 C14 C15 . . . . -0.8(3) ?
C13 C14 C15 C16 . . . . 1.2(3) ?
C13 C14 C15 C18 . . . . -179.1(2) ?
C14 C15 C16 C17 . . . . -0.4(3) ?
C18 C15 C16 C17 . . . . 179.9(2) ?
C15 C16 C17 C12 . . . . -0.8(3) ?
C13 C12 C17 C16 . . . . 1.2(3) ?
S1 C12 C17 C16 . . . . -173.61(16) ?
C2 C3 C19 C24 . . . . -118.83(19) ?
C4 C3 C19 C24 . . . . 117.29(19) ?
C2 C3 C19 C20 . . . . 59.2(2) ?
C4 C3 C19 C20 . . . . -64.7(2) ?
C24 C19 C20 C21 . . . . 0.0(3) ?
C3 C19 C20 C21 . . . . -178.04(18) ?
C19 C20 C21 C22 . . . . -0.5(3) ?
C20 C21 C22 C23 . . . . 1.0(3) ?
C21 C22 C23 C24 . . . . -1.0(3) ?
C20 C19 C24 C23 . . . . 0.0(3) ?
C3 C19 C24 C23 . . . . 178.09(18) ?
C22 C23 C24 C19 . . . . 0.5(3) ?
N1 C11 C25 C26 . . . . 174.16(16) ?
C10 C11 C25 C26 . . . . 59.8(2) ?
C11 C25 C26 C27 . . . . -102.6(2) ?
C11 C25 C26 C31 . . . . 77.6(2) ?
C31 C26 C27 C28 . . . . 2.0(3) ?
C25 C26 C27 C28 . . . . -177.81(18) ?
C26 C27 C28 C29 . . . . -1.1(3) ?
C27 C28 C29 C30 . . . . -0.8(3) ?
C28 C29 C30 C31 . . . . 1.6(3) ?
C29 C30 C31 C26 . . . . -0.5(3) ?
C27 C26 C31 C30 . . . . -1.2(3) ?
C25 C26 C31 C30 . . . . 178.62(18) ?
